data_7054389
loop_
_publ_author_name
'G\"uveli, \,S\"ukriye'
'Koca, At\?if'
'\"Ozdemir, Nam\?ik'
'Bal-Demirci, T\"ulay'
'\"Ulk\"useven, Bahri'

_publ_section_title
;
 Electrochemistry and structural properties of new mixed ligand nickel(ii)
 complexes based on thiosemicarbazone
;
_journal_issue 11
_journal_name_full 'New J. Chem.'
_journal_page_first 5582
_journal_paper_doi 10.1039/C4NJ00556B
_journal_volume 38
_journal_year 2014
_chemical_formula_moiety 'C35 H29 Cl N3 Ni O P S'
_chemical_formula_sum 'C35 H29 Cl N3 Ni O P S'
_chemical_formula_weight 664.80
_chemical_name_systematic
;
 ?
;
_space_group_crystal_system monoclinic
_space_group_IT_number 14
_space_group_name_Hall '-P 2yab'
_space_group_name_H-M_alt 'P 1 21/a 1'
_symmetry_space_group_name_Hall '-P 2yab'
_symmetry_space_group_name_H-M 'P 1 21/a 1'
_atom_sites_solution_hydrogens geom
_audit_creation_method SHELXL-2014
_cell_angle_alpha 90
_cell_angle_beta 92.440(2)
_cell_angle_gamma 90
_cell_formula_units_Z 4
_cell_length_a 16.6948(3)
_cell_length_b 10.9984(2)
_cell_length_c 16.9011(4)
_cell_measurement_reflns_used 24774
_cell_measurement_temperature 293
_cell_measurement_theta_max 30.5
_cell_measurement_theta_min 3.2
_cell_volume 3100.50(11)
_computing_cell_refinement PROCESS-AUTO
_computing_data_collection 'PROCESS-AUTO (Rigaku, 1998)'
_computing_data_reduction 'CrystalStructure (Rigaku/MSC, 2003)'
_computing_molecular_graphics 'Ortep-3 for Windows (Farrugia, 1997)'
_computing_publication_material 'WinGX (Farrugia, 2012) and PLATON (Spek, 2009)'
_computing_structure_refinement 'SHELXL-14 (Sheldrick, 2008)'
_computing_structure_solution 'SHELXS-13 (Sheldrick, 2008)'
_diffrn_ambient_temperature 293
_diffrn_detector_area_resol_mean 10.00
_diffrn_measured_fraction_theta_full 0.991
_diffrn_measured_fraction_theta_max 0.991
_diffrn_measurement_device_type 'Rigaku RAXIS-RAPID'
_diffrn_measurement_method '\w scans'
_diffrn_radiation_monochromator graphite
_diffrn_radiation_source 'fine-focus sealed tube'
_diffrn_radiation_type MoK\a
_diffrn_radiation_wavelength 0.71073
_diffrn_reflns_av_R_equivalents 0.0589
_diffrn_reflns_av_unetI/netI 0.0211
_diffrn_reflns_Laue_measured_fraction_full 0.991
_diffrn_reflns_Laue_measured_fraction_max 0.991
_diffrn_reflns_limit_h_max 20
_diffrn_reflns_limit_h_min -20
_diffrn_reflns_limit_k_max 13
_diffrn_reflns_limit_k_min -13
_diffrn_reflns_limit_l_max 20
_diffrn_reflns_limit_l_min -18
_diffrn_reflns_number 59264
_diffrn_reflns_point_group_measured_fraction_full 0.991
_diffrn_reflns_point_group_measured_fraction_max 0.991
_diffrn_reflns_theta_full 25.242
_diffrn_reflns_theta_max 25.494
_diffrn_reflns_theta_min 3.239
_exptl_absorpt_coefficient_mu 0.865
_exptl_absorpt_correction_T_max 0.917
_exptl_absorpt_correction_T_min 0.570
_exptl_absorpt_correction_type multi-scan
_exptl_absorpt_process_details
;
Higashi, T. (1995). Program for Absorption Correction.
Rigaku Corporation, Tokyo, Japan.
;
_exptl_crystal_colour 'dark red'
_exptl_crystal_density_diffrn 1.424
_exptl_crystal_description prism
_exptl_crystal_F_000 1376
_exptl_crystal_size_max 0.500
_exptl_crystal_size_mid 0.200
_exptl_crystal_size_min 0.100
_refine_diff_density_max 0.881
_refine_diff_density_min -0.318
_refine_diff_density_rms 0.056
_refine_ls_extinction_method none
_refine_ls_goodness_of_fit_ref 1.054
_refine_ls_hydrogen_treatment constr
_refine_ls_matrix_type full
_refine_ls_number_parameters 388
_refine_ls_number_reflns 5730
_refine_ls_number_restraints 0
_refine_ls_restrained_S_all 1.054
_refine_ls_R_factor_all 0.0410
_refine_ls_R_factor_gt 0.0402
_refine_ls_shift/su_max 0.000
_refine_ls_shift/su_mean 0.000
_refine_ls_structure_factor_coef Fsqd
_refine_ls_weighting_details 'w=1/[\s^2^(Fo^2^)+(0.0697P)^2^+2.1904P] where P=(Fo^2^+2Fc^2^)/3'
_refine_ls_weighting_scheme calc
_refine_ls_wR_factor_gt 0.1180
_refine_ls_wR_factor_ref 0.1191
_reflns_Friedel_coverage 0.000
_reflns_number_gt 5645
_reflns_number_total 5730
_reflns_threshold_expression 'I > 2\s(I)'
_cod_data_source_file c4nj00556b1.cif
_cod_data_source_block l2
_cod_depositor_comments 'Adding full bibliography for 7054388--7054389.cif.'
_cod_database_code 7054389
_shelx_space_group_comment
;
The symmetry employed for this shelxl refinement is uniquely defined
by the following loop, which should always be used as a source of
symmetry information in preference to the above space-group names.
They are only intended as comments.
;
_shelx_estimated_absorpt_t_min 0.672
_shelx_estimated_absorpt_t_max 0.919
_shelxl_version_number 2014-3

loop_
_space_group_symop_operation_xyz
'x, y, z'
'-x+1/2, y+1/2, -z'
'-x, -y, -z'
'x-1/2, -y-1/2, z'

loop_
_atom_site_label
_atom_site_type_symbol
_atom_site_fract_x
_atom_site_fract_y
_atom_site_fract_z
_atom_site_U_iso_or_equiv
_atom_site_adp_type
_atom_site_occupancy
_atom_site_site_symmetry_order
_atom_site_calc_flag
_atom_site_refinement_flags_posn
_atom_site_refinement_flags_adp
C1 C -0.09574(15) 0.0316(2) 0.26639(14) 0.0422(5) Uani 1 1 d . .
C2 C -0.14207(18) -0.0320(3) 0.32053(17) 0.0574(7) Uani 1 1 d . .
H2 H -0.1173 -0.0616 0.3669 0.069 Uiso 1 1 calc R U
C3 C -0.22242(18) -0.0515(3) 0.30686(17) 0.0578(7) Uani 1 1 d . .
H3 H -0.2519 -0.0931 0.3437 0.069 Uiso 1 1 calc R U
C4 C -0.25945(15) -0.0085(3) 0.23718(16) 0.0464(6) Uani 1 1 d . .
C5 C -0.21594(14) 0.0507(2) 0.18190(14) 0.0401(5) Uani 1 1 d . .
H5 H -0.2417 0.0773 0.1352 0.048 Uiso 1 1 calc R U
C6 C -0.13322(13) 0.0721(2) 0.19428(14) 0.0365(5) Uani 1 1 d . .
C7 C -0.09046(14) 0.1360(2) 0.13386(14) 0.0354(5) Uani 1 1 d . .
C8 C -0.13471(13) 0.1736(2) 0.05886(14) 0.0374(5) Uani 1 1 d . .
C9 C -0.14968(17) 0.0899(3) -0.00120(16) 0.0482(6) Uani 1 1 d . .
H9 H -0.1338 0.0094 0.0058 0.058 Uiso 1 1 calc R U
C10 C -0.18832(19) 0.1257(3) -0.07187(17) 0.0579(7) Uani 1 1 d . .
H10 H -0.1991 0.0688 -0.1116 0.069 Uiso 1 1 calc R U
C11 C -0.21046(17) 0.2440(3) -0.08310(17) 0.0593(8) Uani 1 1 d . .
H11 H -0.2350 0.2682 -0.1310 0.071 Uiso 1 1 calc R U
C12 C -0.19639(18) 0.3275(3) -0.0235(2) 0.0615(8) Uani 1 1 d . .
H12 H -0.2118 0.4080 -0.0312 0.074 Uiso 1 1 calc R U
C13 C -0.15946(16) 0.2928(3) 0.04782(17) 0.0493(6) Uani 1 1 d . .
H13 H -0.1513 0.3494 0.0882 0.059 Uiso 1 1 calc R U
C14 C 0.09130(15) 0.2434(2) 0.08329(14) 0.0414(5) Uani 1 1 d . .
C15 C 0.0835(2) 0.3472(3) -0.04623(18) 0.0632(8) Uani 1 1 d . .
H15A H 0.1137 0.4099 -0.0721 0.076 Uiso 1 1 calc R U
H15B H 0.0322 0.3813 -0.0330 0.076 Uiso 1 1 calc R U
C16 C 0.0698(2) 0.2381(4) -0.1033(2) 0.0776(10) Uani 1 1 d . .
H16 H 0.1149 0.1939 -0.1161 0.093 Uiso 1 1 calc R U
C17 C 0.0062(3) 0.2047(5) -0.1328(3) 0.1046(15) Uani 1 1 d . .
H17A H -0.0407 0.2459 -0.1218 0.125 Uiso 1 1 calc R U
H17B H 0.0042 0.1378 -0.1665 0.125 Uiso 1 1 calc R U
C18 C 0.24805(14) 0.0507(2) 0.30570(14) 0.0416(5) Uani 1 1 d . .
C19 C 0.27568(18) -0.0658(3) 0.28914(17) 0.0537(7) Uani 1 1 d . .
H19 H 0.2410 -0.1319 0.2907 0.064 Uiso 1 1 calc R U
C20 C 0.3549(2) -0.0829(4) 0.2703(2) 0.0730(10) Uani 1 1 d . .
H20 H 0.3732 -0.1608 0.2596 0.088 Uiso 1 1 calc R U
C21 C 0.40646(19) 0.0137(4) 0.2672(2) 0.0769(11) Uani 1 1 d . .
H21 H 0.4595 0.0012 0.2546 0.092 Uiso 1 1 calc R U
C22 C 0.37974(19) 0.1289(4) 0.2826(2) 0.0709(10) Uani 1 1 d . .
H22 H 0.4147 0.1945 0.2804 0.085 Uiso 1 1 calc R U
C23 C 0.30097(16) 0.1475(3) 0.30151(19) 0.0563(7) Uani 1 1 d . .
H23 H 0.2832 0.2259 0.3115 0.068 Uiso 1 1 calc R U
C24 C 0.14736(14) 0.2057(2) 0.39417(14) 0.0392(5) Uani 1 1 d . .
C25 C 0.09694(17) 0.3033(2) 0.38036(17) 0.0493(6) Uani 1 1 d . .
H25 H 0.0617 0.3032 0.3363 0.059 Uiso 1 1 calc R U
C26 C 0.0984(2) 0.4014(3) 0.4317(2) 0.0649(8) Uani 1 1 d . .
H26 H 0.0643 0.4670 0.4218 0.078 Uiso 1 1 calc R U
C27 C 0.1499(2) 0.4025(3) 0.4971(2) 0.0677(9) Uani 1 1 d . .
H27 H 0.1501 0.4681 0.5319 0.081 Uiso 1 1 calc R U
C28 C 0.2012(2) 0.3068(3) 0.5112(2) 0.0725(9) Uani 1 1 d . .
H28 H 0.2364 0.3079 0.5554 0.087 Uiso 1 1 calc R U
C29 C 0.20079(19) 0.2086(3) 0.46003(18) 0.0608(8) Uani 1 1 d . .
H29 H 0.2362 0.1444 0.4695 0.073 Uiso 1 1 calc R U
C30 C 0.11115(14) -0.0531(2) 0.38256(15) 0.0399(5) Uani 1 1 d . .
C31 C 0.0996(2) -0.0492(3) 0.46295(17) 0.0566(7) Uani 1 1 d . .
H31 H 0.1097 0.0223 0.4909 0.068 Uiso 1 1 calc R U
C32 C 0.0730(2) -0.1516(3) 0.5023(2) 0.0742(10) Uani 1 1 d . .
H32 H 0.0653 -0.1483 0.5564 0.089 Uiso 1 1 calc R U
C33 C 0.0582(2) -0.2564(3) 0.4620(2) 0.0784(11) Uani 1 1 d . .
H33 H 0.0414 -0.3252 0.4887 0.094 Uiso 1 1 calc R U
C34 C 0.0681(3) -0.2613(3) 0.3813(2) 0.0769(10) Uani 1 1 d . .
H34 H 0.0572 -0.3330 0.3537 0.092 Uiso 1 1 calc R U
C35 C 0.0939(2) -0.1605(3) 0.34170(19) 0.0581(7) Uani 1 1 d . .
H35 H 0.0998 -0.1640 0.2873 0.070 Uiso 1 1 calc R U
Cl1 Cl -0.36191(4) -0.03116(9) 0.21920(5) 0.0647(2) Uani 1 1 d . .
N1 N -0.01379(11) 0.16108(19) 0.14174(11) 0.0367(4) Uani 1 1 d . .
N2 N 0.01457(12) 0.2263(2) 0.07745(12) 0.0444(5) Uani 1 1 d . .
N3 N 0.12716(14) 0.3081(2) 0.02610(13) 0.0536(6) Uani 1 1 d . .
H3A H 0.1771 0.3265 0.0327 0.064 Uiso 1 1 calc R U
Ni1 Ni 0.05782(2) 0.11563(3) 0.22619(2) 0.03440(12) Uani 1 1 d . .
O1 O -0.01998(11) 0.0506(2) 0.28687(11) 0.0528(5) Uani 1 1 d . .
P1 P 0.14293(3) 0.07805(6) 0.32611(3) 0.03461(15) Uani 1 1 d . .
S1 S 0.15301(4) 0.18748(7) 0.16080(4) 0.04760(18) Uani 1 1 d . .

loop_
_atom_site_aniso_label
_atom_site_aniso_U_11
_atom_site_aniso_U_22
_atom_site_aniso_U_33
_atom_site_aniso_U_23
_atom_site_aniso_U_13
_atom_site_aniso_U_12
C1 0.0361(12) 0.0533(14) 0.0372(12) 0.0030(11) 0.0025(10) -0.0031(10)
C2 0.0512(16) 0.078(2) 0.0428(14) 0.0144(14) 0.0024(12) -0.0129(14)
C3 0.0493(15) 0.077(2) 0.0476(15) 0.0103(14) 0.0101(12) -0.0171(14)
C4 0.0363(12) 0.0555(15) 0.0477(14) -0.0037(12) 0.0058(10) -0.0094(11)
C5 0.0340(12) 0.0470(13) 0.0392(12) -0.0023(10) 0.0017(9) -0.0028(10)
C6 0.0309(11) 0.0405(12) 0.0383(12) -0.0008(10) 0.0039(9) -0.0009(9)
C7 0.0325(11) 0.0390(12) 0.0347(11) -0.0001(9) -0.0008(9) -0.0001(9)
C8 0.0276(10) 0.0475(13) 0.0369(12) 0.0067(10) -0.0006(9) -0.0027(9)
C9 0.0488(15) 0.0523(15) 0.0429(14) 0.0021(11) -0.0055(11) -0.0024(12)
C10 0.0563(17) 0.078(2) 0.0389(14) -0.0021(13) -0.0053(12) -0.0049(14)
C11 0.0435(14) 0.090(2) 0.0444(15) 0.0170(15) -0.0046(11) 0.0037(14)
C12 0.0533(16) 0.0640(19) 0.0667(19) 0.0207(16) -0.0054(14) 0.0133(14)
C13 0.0446(14) 0.0514(15) 0.0512(15) 0.0032(12) -0.0047(11) 0.0046(11)
C14 0.0384(12) 0.0474(13) 0.0383(12) 0.0033(10) 0.0017(10) -0.0061(10)
C15 0.0630(18) 0.075(2) 0.0510(16) 0.0207(15) -0.0036(14) -0.0204(16)
C16 0.070(2) 0.107(3) 0.0552(19) 0.0109(19) -0.0018(16) -0.008(2)
C17 0.093(3) 0.123(4) 0.098(3) -0.020(3) 0.000(3) -0.012(3)
C18 0.0323(11) 0.0562(15) 0.0359(12) 0.0076(11) -0.0027(9) 0.0044(10)
C19 0.0506(15) 0.0587(17) 0.0519(15) -0.0038(13) 0.0033(12) 0.0069(13)
C20 0.061(2) 0.089(2) 0.069(2) -0.0024(18) 0.0105(16) 0.0288(19)
C21 0.0379(16) 0.116(3) 0.078(2) 0.024(2) 0.0131(15) 0.0152(18)
C22 0.0373(15) 0.092(3) 0.084(2) 0.0282(19) 0.0018(15) -0.0026(15)
C23 0.0362(13) 0.0633(17) 0.0692(19) 0.0155(15) 0.0007(12) 0.0013(12)
C24 0.0384(12) 0.0388(12) 0.0404(12) -0.0017(10) 0.0000(10) -0.0044(9)
C25 0.0549(16) 0.0431(14) 0.0495(14) 0.0013(11) -0.0013(12) 0.0013(11)
C26 0.083(2) 0.0402(15) 0.072(2) -0.0027(14) 0.0099(17) 0.0049(14)
C27 0.081(2) 0.0553(18) 0.068(2) -0.0200(15) 0.0089(17) -0.0152(16)
C28 0.076(2) 0.077(2) 0.063(2) -0.0205(17) -0.0158(17) -0.0110(18)
C29 0.0572(17) 0.0655(19) 0.0581(17) -0.0102(14) -0.0177(14) 0.0037(14)
C30 0.0378(12) 0.0386(12) 0.0431(13) 0.0025(10) 0.0011(10) 0.0023(10)
C31 0.075(2) 0.0458(15) 0.0495(15) 0.0008(12) 0.0143(14) -0.0008(14)
C32 0.103(3) 0.0608(19) 0.0610(19) 0.0114(16) 0.0341(19) 0.0011(19)
C33 0.099(3) 0.0458(17) 0.094(3) 0.0144(17) 0.040(2) -0.0058(17)
C34 0.096(3) 0.0456(17) 0.091(3) -0.0037(17) 0.018(2) -0.0164(17)
C35 0.0708(19) 0.0471(15) 0.0563(17) -0.0029(13) 0.0028(14) -0.0090(14)
Cl1 0.0365(3) 0.0907(6) 0.0677(5) -0.0042(4) 0.0102(3) -0.0177(3)
N1 0.0334(9) 0.0434(11) 0.0333(9) 0.0038(8) 0.0006(7) -0.0038(8)
N2 0.0362(10) 0.0585(13) 0.0384(10) 0.0119(9) 0.0011(8) -0.0084(9)
N3 0.0434(12) 0.0738(16) 0.0435(12) 0.0144(11) -0.0001(9) -0.0172(11)
Ni1 0.02970(17) 0.04194(19) 0.03130(18) 0.00192(11) -0.00196(12) -0.00191(11)
O1 0.0360(9) 0.0827(14) 0.0392(9) 0.0175(9) -0.0035(7) -0.0086(9)
P1 0.0316(3) 0.0380(3) 0.0338(3) 0.0013(2) -0.0032(2) 0.0002(2)
S1 0.0312(3) 0.0671(4) 0.0442(3) 0.0110(3) -0.0015(2) -0.0064(3)

loop_
_atom_type_symbol
_atom_type_description
_atom_type_scat_dispersion_real
_atom_type_scat_dispersion_imag
_atom_type_scat_source
C C 0.0033 0.0016 'International Tables Vol C Tables 4.2.6.8 and 6.1.1.4'
H H 0.0000 0.0000 'International Tables Vol C Tables 4.2.6.8 and 6.1.1.4'
Cl Cl 0.1484 0.1585 'International Tables Vol C Tables 4.2.6.8 and 6.1.1.4'
N N 0.0061 0.0033 'International Tables Vol C Tables 4.2.6.8 and 6.1.1.4'
Ni Ni 0.3393 1.1124 'International Tables Vol C Tables 4.2.6.8 and 6.1.1.4'
O O 0.0106 0.0060 'International Tables Vol C Tables 4.2.6.8 and 6.1.1.4'
P P 0.1023 0.0942 'International Tables Vol C Tables 4.2.6.8 and 6.1.1.4'
S S 0.1246 0.1234 'International Tables Vol C Tables 4.2.6.8 and 6.1.1.4'

loop_
_geom_angle_atom_site_label_1
_geom_angle_atom_site_label_2
_geom_angle_atom_site_label_3
_geom_angle
O1 C1 C2 117.2(2)
O1 C1 C6 124.1(2)
C2 C1 C6 118.7(2)
C3 C2 C1 122.0(3)
C3 C2 H2 119.0
C1 C2 H2 119.0
C2 C3 C4 119.1(3)
C2 C3 H3 120.4
C4 C3 H3 120.4
C5 C4 C3 120.6(2)
C5 C4 Cl1 119.6(2)
C3 C4 Cl1 119.8(2)
C4 C5 C6 121.5(2)
C4 C5 H5 119.2
C6 C5 H5 119.2
C5 C6 C1 118.0(2)
C5 C6 C7 119.0(2)
C1 C6 C7 123.0(2)
N1 C7 C6 122.5(2)
N1 C7 C8 118.2(2)
C6 C7 C8 119.3(2)
C13 C8 C9 119.2(2)
C13 C8 C7 120.6(2)
C9 C8 C7 120.2(2)
C8 C9 C10 120.2(3)
C8 C9 H9 119.9
C10 C9 H9 119.9
C11 C10 C9 120.2(3)
C11 C10 H10 119.9
C9 C10 H10 119.9
C10 C11 C12 119.9(3)
C10 C11 H11 120.1
C12 C11 H11 120.1
C11 C12 C13 120.6(3)
C11 C12 H12 119.7
C13 C12 H12 119.7
C12 C13 C8 119.8(3)
C12 C13 H13 120.1
C8 C13 H13 120.1
N2 C14 N3 119.1(2)
N2 C14 S1 123.84(19)
N3 C14 S1 117.05(19)
N3 C15 C16 110.3(3)
N3 C15 H15A 109.6
C16 C15 H15A 109.6
N3 C15 H15B 109.6
C16 C15 H15B 109.6
H15A C15 H15B 108.1
C17 C16 C15 126.5(5)
C17 C16 H16 116.8
C15 C16 H16 116.8
C16 C17 H17A 120.0
C16 C17 H17B 120.0
H17A C17 H17B 120.0
C23 C18 C19 118.6(3)
C23 C18 P1 120.1(2)
C19 C18 P1 121.2(2)
C20 C19 C18 119.8(3)
C20 C19 H19 120.1
C18 C19 H19 120.1
C21 C20 C19 120.8(3)
C21 C20 H20 119.6
C19 C20 H20 119.6
C20 C21 C22 119.9(3)
C20 C21 H21 120.0
C22 C21 H21 120.0
C21 C22 C23 120.1(3)
C21 C22 H22 120.0
C23 C22 H22 120.0
C22 C23 C18 120.8(3)
C22 C23 H23 119.6
C18 C23 H23 119.6
C25 C24 C29 118.8(2)
C25 C24 P1 119.15(19)
C29 C24 P1 122.0(2)
C24 C25 C26 120.4(3)
C24 C25 H25 119.8
C26 C25 H25 119.8
C27 C26 C25 120.4(3)
C27 C26 H26 119.8
C25 C26 H26 119.8
C28 C27 C26 119.9(3)
C28 C27 H27 120.1
C26 C27 H27 120.1
C27 C28 C29 120.3(3)
C27 C28 H28 119.8
C29 C28 H28 119.8
C28 C29 C24 120.1(3)
C28 C29 H29 120.0
C24 C29 H29 120.0
C31 C30 C35 118.6(3)
C31 C30 P1 123.2(2)
C35 C30 P1 118.1(2)
C30 C31 C32 120.4(3)
C30 C31 H31 119.8
C32 C31 H31 119.8
C33 C32 C31 120.2(3)
C33 C32 H32 119.9
C31 C32 H32 119.9
C32 C33 C34 120.2(3)
C32 C33 H33 119.9
C34 C33 H33 119.9
C35 C34 C33 120.1(3)
C35 C34 H34 119.9
C33 C34 H34 119.9
C34 C35 C30 120.4(3)
C34 C35 H35 119.8
C30 C35 H35 119.8
C7 N1 N2 112.95(19)
C7 N1 Ni1 127.21(16)
N2 N1 Ni1 119.82(15)
C14 N2 N1 112.4(2)
C14 N3 C15 122.0(2)
C14 N3 H3A 119.0
C15 N3 H3A 119.0
O1 Ni1 N1 94.88(8)
O1 Ni1 S1 176.71(6)
N1 Ni1 S1 88.39(6)
O1 Ni1 P1 86.97(6)
N1 Ni1 P1 175.49(7)
S1 Ni1 P1 89.78(2)
C1 O1 Ni1 127.70(16)
C24 P1 C30 106.60(11)
C24 P1 C18 103.51(12)
C30 P1 C18 105.77(11)
C24 P1 Ni1 110.42(8)
C30 P1 Ni1 110.98(8)
C18 P1 Ni1 118.70(8)
C14 S1 Ni1 95.21(8)

loop_
_geom_bond_atom_site_label_1
_geom_bond_atom_site_label_2
_geom_bond_distance
C1 O1 1.314(3)
C1 C2 1.409(4)
C1 C6 1.418(3)
C2 C3 1.368(4)
C2 H2 0.9300
C3 C4 1.390(4)
C3 H3 0.9300
C4 C5 1.372(4)
C4 Cl1 1.742(3)
C5 C6 1.408(3)
C5 H5 0.9300
C6 C7 1.452(3)
C7 N1 1.311(3)
C7 C8 1.498(3)
C8 C13 1.385(4)
C8 C9 1.385(4)
C9 C10 1.390(4)
C9 H9 0.9300
C10 C11 1.364(5)
C10 H10 0.9300
C11 C12 1.376(5)
C11 H11 0.9300
C12 C13 1.384(4)
C12 H12 0.9300
C13 H13 0.9300
C14 N2 1.295(3)
C14 N3 1.359(3)
C14 S1 1.744(2)
C15 N3 1.462(4)
C15 C16 1.550(5)
C15 H15A 0.9700
C15 H15B 0.9700
C16 C17 1.211(6)
C16 H16 0.9300
C17 H17A 0.9300
C17 H17B 0.9300
C18 C23 1.387(4)
C18 C19 1.394(4)
C18 P1 1.828(2)
C19 C20 1.386(4)
C19 H19 0.9300
C20 C21 1.369(6)
C20 H20 0.9300
C21 C22 1.372(6)
C21 H21 0.9300
C22 C23 1.382(4)
C22 H22 0.9300
C23 H23 0.9300
C24 C25 1.378(4)
C24 C29 1.397(4)
C24 P1 1.815(2)
C25 C26 1.385(4)
C25 H25 0.9300
C26 C27 1.371(5)
C26 H26 0.9300
C27 C28 1.371(5)
C27 H27 0.9300
C28 C29 1.384(4)
C28 H28 0.9300
C29 H29 0.9300
C30 C31 1.381(4)
C30 C35 1.392(4)
C30 P1 1.821(3)
C31 C32 1.391(4)
C31 H31 0.9300
C32 C33 1.357(5)
C32 H32 0.9300
C33 C34 1.382(5)
C33 H33 0.9300
C34 C35 1.374(5)
C34 H34 0.9300
C35 H35 0.9300
N1 N2 1.401(3)
N1 Ni1 1.8897(19)
N3 H3A 0.8600
Ni1 O1 1.8342(18)
Ni1 S1 2.1262(7)
Ni1 P1 2.1994(6)

loop_
_geom_torsion_atom_site_label_1
_geom_torsion_atom_site_label_2
_geom_torsion_atom_site_label_3
_geom_torsion_atom_site_label_4
_geom_torsion
O1 C1 C2 C3 176.8(3)
C6 C1 C2 C3 -2.6(5)
C1 C2 C3 C4 0.7(5)
C2 C3 C4 C5 1.3(5)
C2 C3 C4 Cl1 -179.4(3)
C3 C4 C5 C6 -1.3(4)
Cl1 C4 C5 C6 179.3(2)
C4 C5 C6 C1 -0.6(4)
C4 C5 C6 C7 -179.6(2)
O1 C1 C6 C5 -176.8(2)
C2 C1 C6 C5 2.5(4)
O1 C1 C6 C7 2.1(4)
C2 C1 C6 C7 -178.6(3)
C5 C6 C7 N1 178.8(2)
C1 C6 C7 N1 -0.1(4)
C5 C6 C7 C8 -2.1(3)
C1 C6 C7 C8 179.0(2)
N1 C7 C8 C13 -79.2(3)
C6 C7 C8 C13 101.6(3)
N1 C7 C8 C9 99.2(3)
C6 C7 C8 C9 -80.0(3)
C13 C8 C9 C10 0.7(4)
C7 C8 C9 C10 -177.8(2)
C8 C9 C10 C11 1.2(4)
C9 C10 C11 C12 -1.7(5)
C10 C11 C12 C13 0.4(5)
C11 C12 C13 C8 1.5(5)
C9 C8 C13 C12 -2.0(4)
C7 C8 C13 C12 176.5(2)
N3 C15 C16 C17 126.3(5)
C23 C18 C19 C20 1.1(4)
P1 C18 C19 C20 177.0(2)
C18 C19 C20 C21 -0.5(5)
C19 C20 C21 C22 -0.2(6)
C20 C21 C22 C23 0.1(6)
C21 C22 C23 C18 0.5(5)
C19 C18 C23 C22 -1.1(4)
P1 C18 C23 C22 -177.1(3)
C29 C24 C25 C26 -1.1(4)
P1 C24 C25 C26 179.3(2)
C24 C25 C26 C27 -0.2(5)
C25 C26 C27 C28 1.0(5)
C26 C27 C28 C29 -0.5(6)
C27 C28 C29 C24 -0.8(6)
C25 C24 C29 C28 1.6(5)
P1 C24 C29 C28 -178.8(3)
C35 C30 C31 C32 1.4(5)
P1 C30 C31 C32 178.1(3)
C30 C31 C32 C33 0.1(6)
C31 C32 C33 C34 -1.2(7)
C32 C33 C34 C35 0.8(7)
C33 C34 C35 C30 0.8(6)
C31 C30 C35 C34 -1.8(5)
P1 C30 C35 C34 -178.7(3)
C6 C7 N1 N2 -178.2(2)
C8 C7 N1 N2 2.7(3)
C6 C7 N1 Ni1 3.5(3)
C8 C7 N1 Ni1 -175.61(17)
N3 C14 N2 N1 -178.4(2)
S1 C14 N2 N1 2.0(3)
C7 N1 N2 C14 -175.6(2)
Ni1 N1 N2 C14 2.8(3)
N2 C14 N3 C15 -7.0(4)
S1 C14 N3 C15 172.7(2)
C16 C15 N3 C14 -75.1(4)
C7 N1 Ni1 O1 -6.4(2)
N2 N1 Ni1 O1 175.47(19)
C7 N1 Ni1 S1 173.3(2)
N2 N1 Ni1 S1 -4.82(18)
C2 C1 O1 Ni1 173.2(2)
C6 C1 O1 Ni1 -7.6(4)
N1 Ni1 O1 C1 8.3(2)
P1 Ni1 O1 C1 -175.8(2)
C25 C24 P1 C30 -116.8(2)
C29 C24 P1 C30 63.7(3)
C25 C24 P1 C18 131.9(2)
C29 C24 P1 C18 -47.6(3)
C25 C24 P1 Ni1 3.9(2)
C29 C24 P1 Ni1 -175.7(2)
C31 C30 P1 C24 -4.1(3)
C35 C30 P1 C24 172.6(2)
C31 C30 P1 C18 105.6(2)
C35 C30 P1 C18 -77.7(2)
C31 C30 P1 Ni1 -124.4(2)
C35 C30 P1 Ni1 52.3(2)
C23 C18 P1 C24 -35.2(2)
C19 C18 P1 C24 148.9(2)
C23 C18 P1 C30 -147.1(2)
C19 C18 P1 C30 37.0(2)
C23 C18 P1 Ni1 87.6(2)
C19 C18 P1 Ni1 -88.3(2)
N2 C14 S1 Ni1 -4.8(2)
N3 C14 S1 Ni1 175.6(2)
